data_4504277
loop_
_publ_author_name
'Wu, La-Mei'
'Teng, Han-Bing'
'Feng, Xi-Chun'
'Ke, Xian-Bing'
'Zhu, Qi-Feng'
'Su, Jiang-Tao'
'Xu, Wen-Jin'
'Hu, Xian-Ming'

_publ_section_title
;
 Supramolecular Networks in Crystals of Metal(II) Complexes with
 Water-Soluble Salicylaldehyde-2-sulfobenzoylhydrazone Anion Ligand
;
_journal_issue 7
_journal_name_full 'Crystal Growth &amp; Design'
_journal_page_first 1337
_journal_paper_doi 10.1021/cg070196f
_journal_volume 7
_journal_year 2007
_chemical_formula_sum 'C28 H36 N4 O18 S2 Zn2'
_chemical_formula_weight 911.52
_chemical_name_systematic
; 
 
 ? 

;
_space_group_IT_number 2
_symmetry_cell_setting triclinic
_symmetry_space_group_name_Hall '-P 1'
_symmetry_space_group_name_H-M 'P -1'
_atom_sites_solution_hydrogens geom
_atom_sites_solution_primary direct
_atom_sites_solution_secondary difmap
_audit_creation_method SHELXL-97
_cell_angle_alpha 108.031(3)
_cell_angle_beta 94.958(3)
_cell_angle_gamma 106.695(2)
_cell_formula_units_Z 1
_cell_length_a 9.2466(16)
_cell_length_b 10.2483(18)
_cell_length_c 10.6261(19)
_cell_measurement_reflns_used 4228
_cell_measurement_temperature 292(2)
_cell_measurement_theta_max 0.00
_cell_measurement_theta_min 0.00
_cell_volume 900.0(3)
_computing_cell_refinement 'Bruker SMART'
_computing_data_collection 'Bruker SMART'
_computing_data_reduction 'Bruker SAINT'
_computing_molecular_graphics 'Bruker SHELXTL'
_computing_publication_material 'Bruker SHELXTL'
_computing_structure_refinement 'SHELXL-97 (Sheldrick, 1997)'
_computing_structure_solution 'SHELXS-97 (Sheldrick, 1990)'
_diffrn_ambient_temperature 292(2)
_diffrn_measured_fraction_theta_full 0.980
_diffrn_measured_fraction_theta_max 0.980
_diffrn_measurement_device_type 'CCD area detector'
_diffrn_measurement_method 'phi and omega scans'
_diffrn_radiation_monochromator graphite
_diffrn_radiation_source 'fine-focus sealed tube'
_diffrn_radiation_type MoK\a
_diffrn_radiation_wavelength 0.71073
_diffrn_reflns_av_R_equivalents 0.0091
_diffrn_reflns_av_sigmaI/netI 0.0163
_diffrn_reflns_limit_h_max 11
_diffrn_reflns_limit_h_min -11
_diffrn_reflns_limit_k_max 12
_diffrn_reflns_limit_k_min -12
_diffrn_reflns_limit_l_max 13
_diffrn_reflns_limit_l_min -10
_diffrn_reflns_number 5455
_diffrn_reflns_theta_full 26.50
_diffrn_reflns_theta_max 26.50
_diffrn_reflns_theta_min 2.05
_exptl_absorpt_coefficient_mu 1.532
_exptl_absorpt_correction_T_max 0.7700
_exptl_absorpt_correction_T_min 0.6009
_exptl_absorpt_correction_type none
_exptl_absorpt_process_details SADABS
_exptl_crystal_colour colourless
_exptl_crystal_density_diffrn 1.682
_exptl_crystal_density_method 'not measured'
_exptl_crystal_description block
_exptl_crystal_F_000 468
_exptl_crystal_size_max 0.37
_exptl_crystal_size_mid 0.18
_exptl_crystal_size_min 0.18
_refine_diff_density_max 0.357
_refine_diff_density_min -0.286
_refine_diff_density_rms 0.047
_refine_ls_extinction_coef 0.0096(10)
_refine_ls_extinction_expression Fc^*^=kFc[1+0.001xFc^2^\l^3^/sin(2\q)]^-1/4^
_refine_ls_extinction_method SHELXL
_refine_ls_goodness_of_fit_ref 1.045
_refine_ls_hydrogen_treatment mixed
_refine_ls_matrix_type full
_refine_ls_number_parameters 273
_refine_ls_number_reflns 3665
_refine_ls_number_restraints 13
_refine_ls_restrained_S_all 1.044
_refine_ls_R_factor_all 0.0243
_refine_ls_R_factor_gt 0.0226
_refine_ls_shift/su_max 0.001
_refine_ls_shift/su_mean 0.000
_refine_ls_structure_factor_coef Fsqd
_refine_ls_weighting_details 'calc w=1/[\s^2^(Fo^2^)+(0.0331P)^2^+0.3735P] where P=(Fo^2^+2Fc^2^)/3'
_refine_ls_weighting_scheme calc
_refine_ls_wR_factor_gt 0.0611
_refine_ls_wR_factor_ref 0.0620
_reflns_number_gt 3439
_reflns_number_total 3665
_reflns_threshold_expression >2sigma(I)
_cod_data_source_file cg070196fsi20070227_112546.cif
_cod_data_source_block complex_1_0m
_cod_original_sg_symbol_H-M P-1
_cod_database_code 4504277

loop_
_symmetry_equiv_pos_as_xyz
'x, y, z'
'-x, -y, -z'

loop_
_atom_site_label
_atom_site_type_symbol
_atom_site_fract_x
_atom_site_fract_y
_atom_site_fract_z
_atom_site_U_iso_or_equiv
_atom_site_adp_type
_atom_site_occupancy
_atom_site_symmetry_multiplicity
_atom_site_calc_flag
_atom_site_refinement_flags
Zn1 Zn 0.42679(2) 0.42493(2) 0.597249(18) 0.02633(8) Uani 1 1 d .
N1 N 0.18945(16) 0.32141(16) 0.58076(14) 0.0286(3) Uani 1 1 d .
N2 N 0.15914(17) 0.24900(17) 0.67102(15) 0.0322(3) Uani 1 1 d D
O1 O 0.36319(13) 0.48725(14) 0.44446(12) 0.0329(3) Uani 1 1 d .
O2 O 0.41304(13) 0.33605(12) 0.75745(12) 0.0283(2) Uani 1 1 d .
O3 O 0.36533(17) 0.01989(15) 0.61594(13) 0.0425(3) Uani 1 1 d .
O4 O 0.42543(18) -0.12437(15) 0.74018(16) 0.0471(4) Uani 1 1 d .
O5 O 0.58914(16) 0.12447(15) 0.79553(15) 0.0450(3) Uani 1 1 d .
O6 O 0.4374(2) 0.21629(17) 0.48724(17) 0.0547(4) Uani 1 1 d D
O7 O 0.45856(18) 0.61564(14) 0.76021(14) 0.0414(3) Uani 1 1 d D
O8 O 0.36786(19) 0.60078(18) -0.00204(14) 0.0491(4) Uani 1 1 d D
O9 O 0.84909(19) 0.0949(2) 0.6551(2) 0.0775(6) Uani 1 1 d D
S1 S 0.43446(5) 0.02099(4) 0.74407(4) 0.03145(11) Uani 1 1 d .
C1 C 0.2175(2) 0.5348(2) 0.28165(19) 0.0387(4) Uani 1 1 d .
H1 H 0.3072 0.5960 0.2699 0.046 Uiso 1 1 calc R
C2 C 0.22625(19) 0.46736(19) 0.37707(16) 0.0294(3) Uani 1 1 d .
C3 C 0.08735(19) 0.3796(2) 0.39635(17) 0.0317(4) Uani 1 1 d .
C4 C -0.0522(2) 0.3587(2) 0.31549(19) 0.0408(4) Uani 1 1 d .
H4 H -0.1436 0.3000 0.3273 0.049 Uiso 1 1 calc R
C5 C -0.0571(2) 0.4223(3) 0.2199(2) 0.0461(5) Uani 1 1 d .
H5 H -0.1502 0.4052 0.1661 0.055 Uiso 1 1 calc R
C6 C 0.0785(2) 0.5123(2) 0.2048(2) 0.0439(5) Uani 1 1 d .
H6 H 0.0761 0.5582 0.1420 0.053 Uiso 1 1 calc R
C7 C 0.0748(2) 0.3102(2) 0.49608(18) 0.0346(4) Uani 1 1 d .
H7 H -0.0226 0.2537 0.4992 0.041 Uiso 1 1 calc R
C8 C 0.28099(19) 0.26061(17) 0.75649(16) 0.0263(3) Uani 1 1 d .
C9 C 0.25169(19) 0.18367(17) 0.85451(16) 0.0272(3) Uani 1 1 d .
C10 C 0.1647(2) 0.2261(2) 0.94987(19) 0.0349(4) Uani 1 1 d .
H10 H 0.1171 0.2934 0.9450 0.042 Uiso 1 1 calc R
C11 C 0.1482(2) 0.1690(2) 1.05186(19) 0.0399(4) Uani 1 1 d .
H11 H 0.0911 0.1990 1.1161 0.048 Uiso 1 1 calc R
C12 C 0.2167(2) 0.0674(2) 1.0582(2) 0.0410(4) Uani 1 1 d .
H12 H 0.2068 0.0301 1.1276 0.049 Uiso 1 1 calc R
C13 C 0.3000(2) 0.0209(2) 0.96210(19) 0.0371(4) Uani 1 1 d .
H13 H 0.3426 -0.0502 0.9650 0.044 Uiso 1 1 calc R
C14 C 0.32009(19) 0.07998(18) 0.86137(17) 0.0282(3) Uani 1 1 d .
H2 H 0.0699(13) 0.202(2) 0.669(2) 0.038(6) Uiso 1 1 d D
H7A H 0.438(3) 0.610(2) 0.8323(15) 0.057 Uiso 1 1 d D
H7B H 0.460(3) 0.6925(16) 0.753(2) 0.057 Uiso 1 1 d D
H6A H 0.438(3) 0.164(2) 0.532(2) 0.057 Uiso 1 1 d D
H8B H 0.367(3) 0.6803(16) 0.047(2) 0.057 Uiso 1 1 d D
H6B H 0.488(2) 0.200(2) 0.4282(18) 0.057 Uiso 1 1 d D
H8A H 0.420(3) 0.569(2) 0.039(2) 0.057 Uiso 1 1 d D
H9A H 0.809(2) 0.029(2) 0.5856(15) 0.057 Uiso 1 1 d D
H9B H 0.785(2) 0.118(2) 0.698(2) 0.057 Uiso 1 1 d D

loop_
_atom_site_aniso_label
_atom_site_aniso_U_11
_atom_site_aniso_U_22
_atom_site_aniso_U_33
_atom_site_aniso_U_23
_atom_site_aniso_U_13
_atom_site_aniso_U_12
Zn1 0.02601(11) 0.03294(12) 0.02628(12) 0.01562(8) 0.00755(7) 0.01252(8)
N1 0.0284(7) 0.0359(7) 0.0270(7) 0.0153(6) 0.0088(6) 0.0130(6)
N2 0.0270(7) 0.0403(8) 0.0342(8) 0.0201(7) 0.0096(6) 0.0095(6)
O1 0.0243(6) 0.0509(7) 0.0329(6) 0.0249(6) 0.0062(5) 0.0149(5)
O2 0.0281(6) 0.0310(6) 0.0318(6) 0.0169(5) 0.0086(5) 0.0113(5)
O3 0.0628(9) 0.0404(7) 0.0309(7) 0.0139(6) 0.0172(6) 0.0229(7)
O4 0.0670(9) 0.0355(7) 0.0585(9) 0.0253(7) 0.0329(8) 0.0304(7)
O5 0.0384(7) 0.0466(8) 0.0545(9) 0.0173(7) 0.0213(6) 0.0175(6)
O6 0.0883(12) 0.0519(9) 0.0533(9) 0.0299(8) 0.0460(9) 0.0444(9)
O7 0.0657(9) 0.0303(6) 0.0348(7) 0.0149(6) 0.0178(7) 0.0193(6)
O8 0.0563(9) 0.0574(9) 0.0312(7) 0.0144(7) 0.0025(6) 0.0182(8)
O9 0.0374(9) 0.0885(14) 0.0699(13) 0.0002(10) 0.0163(8) -0.0047(9)
S1 0.0405(2) 0.0283(2) 0.0350(2) 0.01513(17) 0.01821(18) 0.01760(18)
C1 0.0361(9) 0.0562(12) 0.0357(10) 0.0248(9) 0.0090(8) 0.0226(9)
C2 0.0279(8) 0.0417(9) 0.0247(8) 0.0120(7) 0.0063(6) 0.0195(7)
C3 0.0284(8) 0.0454(10) 0.0251(8) 0.0118(7) 0.0059(7) 0.0183(7)
C4 0.0276(9) 0.0600(12) 0.0357(10) 0.0155(9) 0.0045(7) 0.0178(8)
C5 0.0368(10) 0.0725(14) 0.0356(10) 0.0181(10) 0.0006(8) 0.0306(10)
C6 0.0471(11) 0.0656(13) 0.0351(10) 0.0261(10) 0.0076(9) 0.0334(10)
C7 0.0264(8) 0.0454(10) 0.0336(9) 0.0154(8) 0.0085(7) 0.0118(7)
C8 0.0314(8) 0.0250(7) 0.0269(8) 0.0096(6) 0.0110(6) 0.0138(6)
C9 0.0279(8) 0.0275(8) 0.0273(8) 0.0109(7) 0.0087(6) 0.0084(6)
C10 0.0379(9) 0.0383(9) 0.0368(9) 0.0163(8) 0.0172(8) 0.0184(8)
C11 0.0439(10) 0.0443(10) 0.0351(10) 0.0148(8) 0.0212(8) 0.0150(8)
C12 0.0476(11) 0.0482(11) 0.0356(10) 0.0255(9) 0.0170(8) 0.0136(9)
C13 0.0420(10) 0.0391(10) 0.0404(10) 0.0233(8) 0.0143(8) 0.0166(8)
C14 0.0311(8) 0.0276(8) 0.0290(8) 0.0117(7) 0.0112(7) 0.0105(7)

loop_
_atom_type_symbol
_atom_type_description
_atom_type_scat_dispersion_real
_atom_type_scat_dispersion_imag
_atom_type_scat_source
C C 0.0033 0.0016 'International Tables Vol C Tables 4.2.6.8 and 6.1.1.4'
H H 0.0000 0.0000 'International Tables Vol C Tables 4.2.6.8 and 6.1.1.4'
N N 0.0061 0.0033 'International Tables Vol C Tables 4.2.6.8 and 6.1.1.4'
O O 0.0106 0.0060 'International Tables Vol C Tables 4.2.6.8 and 6.1.1.4'
S S 0.1246 0.1234 'International Tables Vol C Tables 4.2.6.8 and 6.1.1.4'
Zn Zn 0.2839 1.4301 'International Tables Vol C Tables 4.2.6.8 and 6.1.1.4'

loop_
_geom_angle_atom_site_label_1
_geom_angle_atom_site_label_2
_geom_angle_atom_site_label_3
_geom_angle
_geom_angle_site_symmetry_1
_geom_angle_site_symmetry_3
O1 Zn1 O1 79.70(5) . 2_666
O1 Zn1 O7 99.38(6) . .
O1 Zn1 O7 91.31(6) 2_666 .
O1 Zn1 N1 85.89(5) . .
O1 Zn1 N1 163.48(5) 2_666 .
O7 Zn1 N1 99.01(6) . .
O1 Zn1 O6 100.62(6) . .
O1 Zn1 O6 87.58(6) 2_666 .
O7 Zn1 O6 159.42(6) . .
N1 Zn1 O6 87.20(6) . .
O1 Zn1 O2 160.86(5) . .
O1 Zn1 O2 119.44(4) 2_666 .
O7 Zn1 O2 80.95(5) . .
N1 Zn1 O2 75.21(5) . .
O6 Zn1 O2 81.73(5) . .
O1 Zn1 Zn1 40.10(3) . 2_666
O1 Zn1 Zn1 39.60(3) 2_666 2_666
O7 Zn1 Zn1 96.93(4) . 2_666
N1 Zn1 Zn1 125.54(4) . 2_666
O6 Zn1 Zn1 95.26(4) . 2_666
O2 Zn1 Zn1 159.04(3) . 2_666
C7 N1 N2 117.58(14) . .
C7 N1 Zn1 129.46(12) . .
N2 N1 Zn1 112.82(10) . .
C8 N2 N1 116.25(14) . .
C8 N2 H2 123.8(15) . .
N1 N2 H2 120.0(15) . .
C2 O1 Zn1 132.15(11) . .
C2 O1 Zn1 127.25(11) . 2_666
Zn1 O1 Zn1 100.30(5) . 2_666
C8 O2 Zn1 113.70(10) . .
Zn1 O6 H6A 114.8(16) . .
Zn1 O6 H6B 125.1(16) . .
H6A O6 H6B 110.2(15) . .
Zn1 O7 H7A 119.7(15) . .
Zn1 O7 H7B 124.7(16) . .
H7A O7 H7B 112.0(15) . .
H8B O8 H8A 110.3(15) . .
H9A O9 H9B 112.1(16) . .
O3 S1 O5 113.09(9) . .
O3 S1 O4 111.94(9) . .
O5 S1 O4 112.55(9) . .
O3 S1 C14 106.14(8) . .
O5 S1 C14 106.47(8) . .
O4 S1 C14 106.01(8) . .
C6 C1 C2 121.39(19) . .
C6 C1 H1 119.3 . .
C2 C1 H1 119.3 . .
O1 C2 C1 119.20(16) . .
O1 C2 C3 122.83(15) . .
C1 C2 C3 117.97(15) . .
C4 C3 C2 118.93(16) . .
C4 C3 C7 115.93(16) . .
C2 C3 C7 125.12(15) . .
C5 C4 C3 121.89(18) . .
C5 C4 H4 119.1 . .
C3 C4 H4 119.1 . .
C4 C5 C6 118.95(17) . .
C4 C5 H5 120.5 . .
C6 C5 H5 120.5 . .
C1 C6 C5 120.80(18) . .
C1 C6 H6 119.6 . .
C5 C6 H6 119.6 . .
N1 C7 C3 124.23(16) . .
N1 C7 H7 117.9 . .
C3 C7 H7 117.9 . .
O2 C8 N2 121.65(15) . .
O2 C8 C9 120.94(14) . .
N2 C8 C9 117.37(14) . .
C10 C9 C14 119.16(15) . .
C10 C9 C8 118.45(15) . .
C14 C9 C8 122.13(14) . .
C11 C10 C9 120.55(17) . .
C11 C10 H10 119.7 . .
C9 C10 H10 119.7 . .
C12 C11 C10 119.84(17) . .
C12 C11 H11 120.1 . .
C10 C11 H11 120.1 . .
C11 C12 C13 120.39(17) . .
C11 C12 H12 119.8 . .
C13 C12 H12 119.8 . .
C12 C13 C14 120.16(17) . .
C12 C13 H13 119.9 . .
C14 C13 H13 119.9 . .
C13 C14 C9 119.85(16) . .
C13 C14 S1 118.21(13) . .
C9 C14 S1 121.94(12) . .

loop_
_geom_bond_atom_site_label_1
_geom_bond_atom_site_label_2
_geom_bond_distance
_geom_bond_site_symmetry_2
Zn1 O1 2.0205(12) .
Zn1 O1 2.0420(12) 2_666
Zn1 O7 2.0956(13) .
Zn1 N1 2.1103(14) .
Zn1 O6 2.1309(15) .
Zn1 O2 2.1620(12) .
Zn1 Zn1 3.1190(5) 2_666
N1 C7 1.283(2) .
N1 N2 1.384(2) .
N2 C8 1.337(2) .
N2 H2 0.825(9) .
O1 C2 1.327(2) .
O1 Zn1 2.0419(12) 2_666
O2 C8 1.241(2) .
O3 S1 1.4486(14) .
O4 S1 1.4552(13) .
O5 S1 1.4504(15) .
O6 H6A 0.819(9) .
O6 H6B 0.817(9) .
O7 H7A 0.818(9) .
O7 H7B 0.808(9) .
O8 H8B 0.821(9) .
O8 H8A 0.817(9) .
O9 H9A 0.801(9) .
O9 H9B 0.821(9) .
S1 C14 1.7795(17) .
C1 C6 1.380(3) .
C1 C2 1.401(2) .
C1 H1 0.9300 .
C2 C3 1.413(2) .
C3 C4 1.409(2) .
C3 C7 1.443(3) .
C4 C5 1.370(3) .
C4 H4 0.9300 .
C5 C6 1.382(3) .
C5 H5 0.9300 .
C6 H6 0.9300 .
C7 H7 0.9300 .
C8 C9 1.488(2) .
C9 C10 1.390(2) .
C9 C14 1.400(2) .
C10 C11 1.382(3) .
C10 H10 0.9300 .
C11 C12 1.380(3) .
C11 H11 0.9300 .
C12 C13 1.381(3) .
C12 H12 0.9300 .
C13 C14 1.385(2) .
C13 H13 0.9300 .

loop_
_geom_hbond_atom_site_label_D
_geom_hbond_atom_site_label_H
_geom_hbond_atom_site_label_A
_geom_hbond_distance_DH
_geom_hbond_distance_HA
_geom_hbond_distance_DA
_geom_hbond_angle_DHA
_geom_hbond_site_symmetry_A
C13 H13 O4 0.93 2.53 2.901(2) 104.1 .
O9 H9B O5 0.821(9) 2.172(12) 2.976(2) 166(2) .
O6 H6A O3 0.819(9) 1.944(12) 2.731(2) 161(2) .
C5 H5 O8 0.93 2.52 3.434(2) 167.6 2_565
C1 H1 O2 0.93 2.55 3.404(2) 153.6 2_666
O9 H9B O5 0.821(9) 2.172(12) 2.976(2) 166(2) .
O9 H9A O3 0.801(9) 2.393(19) 3.031(3) 137(2) 2_656
O8 H8B O5 0.821(9) 2.078(12) 2.878(2) 165(2) 2_666
O7 H7B O4 0.808(9) 2.038(11) 2.8368(19) 170(2) 1_565
O7 H7A O8 0.818(9) 1.950(10) 2.764(2) 173(2) 1_556
O9 H9A O3 0.801(9) 2.393(19) 3.031(3) 137(2) 2_656
O6 H6B O4 0.817(9) 2.048(11) 2.854(2) 168(2) 2_656
N2 H2 O9 0.825(9) 1.987(10) 2.809(2) 175(2) 1_455

loop_
_geom_torsion_atom_site_label_1
_geom_torsion_atom_site_label_2
_geom_torsion_atom_site_label_3
_geom_torsion_atom_site_label_4
_geom_torsion
_geom_torsion_site_symmetry_1
_geom_torsion_site_symmetry_4
O1 Zn1 N1 C7 3.36(16) . .
O1 Zn1 N1 C7 -25.8(3) 2_666 .
O7 Zn1 N1 C7 102.22(16) . .
O6 Zn1 N1 C7 -97.51(17) . .
O2 Zn1 N1 C7 -179.70(17) . .
Zn1 Zn1 N1 C7 -3.04(18) 2_666 .
O1 Zn1 N1 N2 178.96(11) . .
O1 Zn1 N1 N2 149.79(16) 2_666 .
O7 Zn1 N1 N2 -82.18(12) . .
O6 Zn1 N1 N2 78.09(12) . .
O2 Zn1 N1 N2 -4.10(10) . .
Zn1 Zn1 N1 N2 172.56(9) 2_666 .
C7 N1 N2 C8 178.90(16) . .
Zn1 N1 N2 C8 2.73(18) . .
O1 Zn1 O1 C2 173.94(19) 2_666 .
O7 Zn1 O1 C2 -96.43(16) . .
N1 Zn1 O1 C2 2.04(15) . .
O6 Zn1 O1 C2 88.41(16) . .
O2 Zn1 O1 C2 -7.0(3) . .
Zn1 Zn1 O1 C2 173.94(19) 2_666 .
O1 Zn1 O1 Zn1 0.0 2_666 2_666
O7 Zn1 O1 Zn1 89.63(6) . 2_666
N1 Zn1 O1 Zn1 -171.90(6) . 2_666
O6 Zn1 O1 Zn1 -85.53(7) . 2_666
O2 Zn1 O1 Zn1 179.06(12) . 2_666
O1 Zn1 O2 C8 14.7(2) . .
O1 Zn1 O2 C8 -166.37(10) 2_666 .
O7 Zn1 O2 C8 107.26(12) . .
N1 Zn1 O2 C8 5.37(11) . .
O6 Zn1 O2 C8 -83.90(12) . .
Zn1 Zn1 O2 C8 -167.00(8) 2_666 .
Zn1 O1 C2 C1 174.70(13) . .
Zn1 O1 C2 C1 -12.8(2) 2_666 .
Zn1 O1 C2 C3 -5.8(3) . .
Zn1 O1 C2 C3 166.68(12) 2_666 .
C6 C1 C2 O1 177.06(18) . .
C6 C1 C2 C3 -2.4(3) . .
O1 C2 C3 C4 -176.81(16) . .
C1 C2 C3 C4 2.7(3) . .
O1 C2 C3 C7 4.7(3) . .
C1 C2 C3 C7 -175.79(17) . .
C2 C3 C4 C5 -0.7(3) . .
C7 C3 C4 C5 177.88(18) . .
C3 C4 C5 C6 -1.6(3) . .
C2 C1 C6 C5 0.2(3) . .
C4 C5 C6 C1 1.8(3) . .
N2 N1 C7 C3 179.66(16) . .
Zn1 N1 C7 C3 -4.9(3) . .
C4 C3 C7 N1 -177.78(18) . .
C2 C3 C7 N1 0.7(3) . .
Zn1 O2 C8 N2 -6.0(2) . .
Zn1 O2 C8 C9 176.32(11) . .
N1 N2 C8 O2 2.3(2) . .
N1 N2 C8 C9 -179.93(13) . .
O2 C8 C9 C10 114.41(19) . .
N2 C8 C9 C10 -63.4(2) . .
O2 C8 C9 C14 -59.7(2) . .
N2 C8 C9 C14 122.49(18) . .
C14 C9 C10 C11 1.3(3) . .
C8 C9 C10 C11 -173.01(17) . .
C9 C10 C11 C12 -1.0(3) . .
C10 C11 C12 C13 -0.9(3) . .
C11 C12 C13 C14 2.4(3) . .
C12 C13 C14 C9 -2.1(3) . .
C12 C13 C14 S1 177.65(15) . .
C10 C9 C14 C13 0.2(3) . .
C8 C9 C14 C13 174.29(16) . .
C10 C9 C14 S1 -179.48(13) . .
C8 C9 C14 S1 -5.4(2) . .
O3 S1 C14 C13 145.17(15) . .
O5 S1 C14 C13 -94.08(16) . .
O4 S1 C14 C13 25.98(17) . .
O3 S1 C14 C9 -35.13(16) . .
O5 S1 C14 C9 85.62(16) . .
O4 S1 C14 C9 -154.32(15) . .
